data_2232738
loop_
_publ_author_name
'Liu, Ming-Liang'

_publ_section_title
;
 Octakis(3-methylanilinium) hexachloridocadmate tetrachloride
;
_journal_coeditor_code HB6519
_journal_issue 12
_journal_name_full 'Acta Crystallographica Section E'
_journal_page_first m1827
_journal_paper_doi 10.1107/S1600536811049464
_journal_volume 67
_journal_year 2011
_chemical_formula_iupac '(C7 H10 N)8 [Cd Cl6] Cl4'
_chemical_formula_moiety '8(C7 H10 N +), Cd Cl6 4-, 4(Cl -)'
_chemical_formula_sum 'C56 H80 Cd Cl10 N8'
_chemical_formula_weight 1332.18
_chemical_name_systematic
;
Octakis(3-methylanilinium) hexachloridocadmate tetrachloride
;
_space_group_IT_number 2
_symmetry_cell_setting triclinic
_symmetry_space_group_name_Hall '-P 1'
_symmetry_space_group_name_H-M 'P -1'
_atom_sites_solution_hydrogens geom
_atom_sites_solution_primary direct
_atom_sites_solution_secondary difmap
_audit_creation_method SHELXL-97
_cell_angle_alpha 87.92(3)
_cell_angle_beta 71.88(3)
_cell_angle_gamma 75.20(3)
_cell_formula_units_Z 1
_cell_length_a 8.8863(18)
_cell_length_b 14.116(3)
_cell_length_c 14.251(3)
_cell_measurement_temperature 293(2)
_cell_measurement_theta_max 25
_cell_measurement_theta_min 3.36
_cell_volume 1640.8(7)
_computing_cell_refinement 'CrystalClear (Rigaku, 2005)'
_computing_data_collection 'CrystalClear (Rigaku, 2005)'
_computing_data_reduction 'CrystalClear (Rigaku, 2005)'
_computing_molecular_graphics 'SHELXTL (Sheldrick, 2008)'
_computing_publication_material 'SHELXTL (Sheldrick, 2008)'
_computing_structure_refinement 'SHELXL97 (Sheldrick, 2008)'
_computing_structure_solution 'SHELXS97 (Sheldrick, 2008)'
_diffrn_ambient_temperature 293(2)
_diffrn_measured_fraction_theta_full 0.998
_diffrn_measured_fraction_theta_max 0.998
_diffrn_measurement_device_type 'Rigaku SCXmini CCD'
_diffrn_measurement_method CCD_Profile_fitting
_diffrn_radiation_monochromator graphite
_diffrn_radiation_source 'fine-focus sealed tube'
_diffrn_radiation_type MoK\a
_diffrn_radiation_wavelength 0.71073
_diffrn_reflns_av_R_equivalents 0.0641
_diffrn_reflns_av_sigmaI/netI 0.0801
_diffrn_reflns_limit_h_max 10
_diffrn_reflns_limit_h_min -10
_diffrn_reflns_limit_k_max 16
_diffrn_reflns_limit_k_min -16
_diffrn_reflns_limit_l_max 16
_diffrn_reflns_limit_l_min -16
_diffrn_reflns_number 14045
_diffrn_reflns_theta_full 25.00
_diffrn_reflns_theta_max 25.00
_diffrn_reflns_theta_min 3.01
_diffrn_standards_decay_% 0
_diffrn_standards_interval_count 180
_diffrn_standards_interval_time 9
_diffrn_standards_number 3
_exptl_absorpt_coefficient_mu 0.781
_exptl_absorpt_correction_T_max 0.8595
_exptl_absorpt_correction_T_min 0.8595
_exptl_absorpt_correction_type multi-scan
_exptl_absorpt_process_details '(CrystalClear; Rigaku, 2005)'
_exptl_crystal_colour colourless
_exptl_crystal_density_diffrn 1.348
_exptl_crystal_density_method 'not measured'
_exptl_crystal_description block
_exptl_crystal_F_000 690
_exptl_crystal_size_max 0.20
_exptl_crystal_size_mid 0.20
_exptl_crystal_size_min 0.20
_refine_diff_density_max 0.537
_refine_diff_density_min -0.393
_refine_ls_extinction_method none
_refine_ls_goodness_of_fit_ref 0.905
_refine_ls_hydrogen_treatment constr
_refine_ls_matrix_type full
_refine_ls_number_parameters 348
_refine_ls_number_reflns 5776
_refine_ls_number_restraints 18
_refine_ls_restrained_S_all 0.915
_refine_ls_R_factor_all 0.0892
_refine_ls_R_factor_gt 0.0532
_refine_ls_shift/su_max 0.074
_refine_ls_shift/su_mean 0.001
_refine_ls_structure_factor_coef Fsqd
_refine_ls_weighting_details 'calc w=1/[\s^2^(Fo^2^)+(0.0846P)^2^+0.9416P] where P=(Fo^2^+2Fc^2^)/3'
_refine_ls_weighting_scheme calc
_refine_ls_wR_factor_gt 0.1261
_refine_ls_wR_factor_ref 0.1436
_reflns_number_gt 4134
_reflns_number_total 5776
_reflns_threshold_expression I>2\s(I)
_cod_data_source_file hb6519.cif
_cod_data_source_block I
_cod_original_cell_volume 1640.8(6)
_cod_database_code 2232738
_cod_database_fobs_code 2232738

loop_
_symmetry_equiv_pos_as_xyz
'x, y, z'
'-x, -y, -z'

loop_
_atom_site_type_symbol
_atom_site_label
_atom_site_fract_x
_atom_site_fract_y
_atom_site_fract_z
_atom_site_U_iso_or_equiv
_atom_site_adp_type
_atom_site_calc_flag
_atom_site_refinement_flags
_atom_site_occupancy
_atom_site_symmetry_multiplicity
N N1 0.8397(6) 0.1086(3) 0.7966(3) 0.0507(11) Uani d . 1 1
H H1A 0.8672 0.1473 0.8329 0.076 Uiso calc R 1 1
H H1B 0.9020 0.0477 0.7935 0.076 Uiso calc R 1 1
H H1C 0.7349 0.1089 0.8241 0.076 Uiso calc R 1 1
C C1 0.8646(6) 0.1450(4) 0.6958(4) 0.0443(13) Uani d . 1 1
C C2 0.9124(6) 0.2302(4) 0.6733(4) 0.0483(13) Uani d . 1 1
H H2 0.9252 0.2660 0.7225 0.058 Uiso calc R 1 1
C C3 0.9416(7) 0.2637(4) 0.5790(4) 0.0578(16) Uani d . 1 1
C C4 0.8444(7) 0.0901(4) 0.6257(4) 0.0592(15) Uani d . 1 1
H H4 0.8137 0.0318 0.6416 0.071 Uiso calc R 1 1
C C5 0.8702(8) 0.1226(5) 0.5312(5) 0.0686(18) Uani d . 1 1
H H5 0.8537 0.0874 0.4830 0.082 Uiso calc R 1 1
C C6 0.9207(8) 0.2074(5) 0.5084(4) 0.0665(18) Uani d . 1 1
H H6 0.9414 0.2276 0.4439 0.080 Uiso calc R 1 1
C C7 0.9997(10) 0.3560(5) 0.5545(5) 0.087(2) Uani d . 1 1
H H7A 1.0879 0.3451 0.4933 0.130 Uiso calc R 1 1
H H7B 1.0374 0.3729 0.6063 0.130 Uiso calc R 1 1
H H7C 0.9109 0.4086 0.5483 0.130 Uiso calc R 1 1
C C8 0.6267(8) 0.8805(5) 0.5669(4) 0.0725(19) Uani d . 1 1
H H8A 0.5254 0.8858 0.6189 0.109 Uiso calc R 1 1
H H8B 0.6492 0.9438 0.5575 0.109 Uiso calc R 1 1
H H8C 0.7139 0.8355 0.5842 0.109 Uiso calc R 1 1
N N2 0.7149(5) 0.9027(3) 0.2064(3) 0.0496(11) Uani d . 1 1
H H2A 0.7556 0.9510 0.2179 0.074 Uiso calc R 1 1
H H2B 0.6314 0.9273 0.1834 0.074 Uiso calc R 1 1
H H2C 0.7925 0.8593 0.1620 0.074 Uiso calc R 1 1
C C9 0.6575(6) 0.8539(4) 0.2994(4) 0.0389(12) Uani d . 1 1
C C10 0.6136(7) 0.8436(4) 0.4724(4) 0.0495(14) Uani d . 1 1
C C11 0.6709(6) 0.8869(4) 0.3835(4) 0.0421(12) Uani d . 1 1
H H11 0.7186 0.9387 0.3820 0.050 Uiso calc R 1 1
C C12 0.5901(7) 0.7776(4) 0.2968(4) 0.0546(15) Uani d . 1 1
H H12 0.5832 0.7556 0.2380 0.065 Uiso calc R 1 1
C C13 0.5448(7) 0.7675(5) 0.4711(4) 0.0608(16) Uani d . 1 1
H H13 0.5058 0.7375 0.5297 0.073 Uiso calc R 1 1
C C14 0.5323(8) 0.7343(5) 0.3850(5) 0.0681(18) Uani d . 1 1
H H14 0.4848 0.6826 0.3859 0.082 Uiso calc R 1 1
C C16 0.7077(9) 0.4512(5) 0.3820(5) 0.094(2) Uani d . 1 1
H H16A 0.7335 0.4948 0.4213 0.140 Uiso calc R 1 1
H H16B 0.6992 0.3919 0.4159 0.140 Uiso calc R 1 1
H H16C 0.6054 0.4822 0.3711 0.140 Uiso calc R 1 1
C C15 1.0231(6) 0.3114(4) 0.1562(4) 0.0459(13) Uani d . 1 1
N N3 1.0857(5) 0.2101(3) 0.1154(3) 0.0500(11) Uani d . 1 1
H H3A 1.0286 0.1724 0.1545 0.075 Uiso calc R 1 1
H H3B 1.1908 0.1885 0.1115 0.075 Uiso calc R 1 1
H H3C 1.0758 0.2079 0.0553 0.075 Uiso calc R 1 1
C C17 1.0827(8) 0.3832(5) 0.1010(5) 0.0707(18) Uani d . 1 1
H H17 1.1632 0.3677 0.0399 0.085 Uiso calc R 1 1
C C18 0.9049(7) 0.3321(4) 0.2458(4) 0.0504(14) Uani d . 1 1
H H18 0.8673 0.2816 0.2812 0.061 Uiso calc R 1 1
C C19 0.8402(7) 0.4276(4) 0.2847(5) 0.0587(16) Uani d . 1 1
C C20 1.0205(10) 0.4790(5) 0.1385(6) 0.086(2) Uani d . 1 1
H H20 1.0587 0.5290 0.1026 0.103 Uiso calc R 1 1
C C21 0.9007(9) 0.5002(5) 0.2298(6) 0.075(2) Uani d . 1 1
H H21 0.8601 0.5649 0.2548 0.090 Uiso calc R 1 1
N N4 0.6578(6) 0.2081(3) 0.1049(4) 0.0551(12) Uani d . 1 1
H H4A 0.6956 0.1702 0.1481 0.083 Uiso calc R 1 1
H H4B 0.7416 0.2172 0.0548 0.083 Uiso calc R 1 1
H H4C 0.5971 0.1793 0.0821 0.083 Uiso calc R 1 1
C C22 0.5575(7) 0.3031(4) 0.1537(4) 0.0458(13) Uani d . 1 1
C C23 0.5977(7) 0.3871(4) 0.1165(4) 0.0511(14) Uani d . 1 1
H H23 0.6900 0.3836 0.0620 0.061 Uiso calc R 1 1
C C24 0.5009(8) 0.4776(4) 0.1602(5) 0.0579(15) Uani d . 1 1
C C25 0.4232(10) 0.3057(5) 0.2339(5) 0.088(2) Uani d U 1 1
H H25 0.3969 0.2481 0.2584 0.105 Uiso calc R 1 1
C C26 0.3282(11) 0.3950(6) 0.2776(6) 0.112(2) Uani d U 1 1
H H26 0.2360 0.3982 0.3321 0.134 Uiso calc RU 1 1
C C27 0.3685(10) 0.4804(5) 0.2410(5) 0.088(2) Uani d U 1 1
H H27 0.3042 0.5406 0.2720 0.105 Uiso calc R 1 1
C C28 0.5396(11) 0.5721(5) 0.1201(6) 0.098(3) Uani d . 1 1
H H28A 0.4503 0.6266 0.1526 0.147 Uiso calc R 1 1
H H28B 0.5553 0.5720 0.0503 0.147 Uiso calc R 1 1
H H28C 0.6377 0.5777 0.1319 0.147 Uiso calc R 1 1
Cd Cd1 0.5000 0.0000 0.0000 0.03328(17) Uani d S 1 2
Cl Cl1 0.78766(14) -0.00243(8) -0.00119(8) 0.0353(3) Uani d . 1 1
Cl Cl2 0.45880(15) 0.18683(8) -0.05106(9) 0.0418(3) Uani d . 1 1
Cl Cl3 0.38016(15) 0.06130(9) 0.19060(9) 0.0436(3) Uani d . 1 1
Cl Cl4 0.84395(16) 0.08670(9) 0.25439(10) 0.0476(3) Uani d . 1 1
Cl Cl5 0.04194(17) 0.75072(10) 0.07936(10) 0.0501(3) Uani d . 1 1

loop_
_atom_site_aniso_label
_atom_site_aniso_U_11
_atom_site_aniso_U_22
_atom_site_aniso_U_33
_atom_site_aniso_U_12
_atom_site_aniso_U_13
_atom_site_aniso_U_23
N1 0.053(3) 0.055(3) 0.044(3) -0.020(2) -0.012(2) 0.013(2)
C1 0.036(3) 0.055(3) 0.035(3) -0.005(2) -0.006(2) 0.008(2)
C2 0.053(3) 0.048(3) 0.041(3) -0.011(3) -0.012(3) 0.006(3)
C3 0.048(3) 0.058(4) 0.050(4) -0.003(3) -0.002(3) 0.017(3)
C4 0.070(4) 0.050(4) 0.057(4) -0.013(3) -0.020(3) 0.003(3)
C5 0.078(5) 0.077(5) 0.046(4) -0.007(4) -0.023(3) -0.007(3)
C6 0.069(4) 0.073(5) 0.039(3) 0.005(3) -0.010(3) 0.007(3)
C7 0.093(5) 0.079(5) 0.078(5) -0.032(4) -0.007(4) 0.034(4)
C8 0.081(5) 0.086(5) 0.043(4) -0.011(4) -0.017(3) 0.000(3)
N2 0.051(3) 0.062(3) 0.035(2) -0.015(2) -0.014(2) 0.012(2)
C9 0.037(3) 0.040(3) 0.034(3) -0.005(2) -0.008(2) 0.008(2)
C10 0.049(3) 0.059(4) 0.035(3) -0.006(3) -0.013(3) 0.005(3)
C11 0.046(3) 0.044(3) 0.035(3) -0.011(2) -0.012(2) 0.004(2)
C12 0.069(4) 0.044(3) 0.056(4) -0.011(3) -0.031(3) 0.005(3)
C13 0.063(4) 0.070(4) 0.048(4) -0.024(3) -0.013(3) 0.023(3)
C14 0.082(5) 0.050(4) 0.082(5) -0.029(3) -0.031(4) 0.015(3)
C16 0.101(6) 0.077(5) 0.075(5) 0.010(4) -0.010(4) -0.032(4)
C15 0.050(3) 0.033(3) 0.051(3) -0.007(2) -0.014(3) -0.003(2)
N3 0.049(3) 0.038(3) 0.057(3) -0.006(2) -0.012(2) -0.010(2)
C17 0.079(5) 0.052(4) 0.072(4) -0.023(3) -0.006(4) 0.003(3)
C18 0.056(3) 0.040(3) 0.053(3) -0.007(3) -0.018(3) -0.002(3)
C19 0.063(4) 0.046(4) 0.060(4) 0.004(3) -0.022(3) -0.013(3)
C20 0.113(6) 0.045(4) 0.101(6) -0.035(4) -0.026(5) 0.021(4)
C21 0.092(5) 0.035(4) 0.092(5) -0.004(3) -0.027(4) -0.015(3)
N4 0.065(3) 0.034(3) 0.069(3) -0.009(2) -0.027(3) -0.005(2)
C22 0.055(3) 0.035(3) 0.051(3) -0.006(2) -0.026(3) 0.003(2)
C23 0.052(3) 0.041(3) 0.052(3) -0.011(3) -0.005(3) 0.002(3)
C24 0.067(4) 0.040(3) 0.065(4) -0.012(3) -0.019(3) 0.009(3)
C25 0.115(5) 0.048(4) 0.069(4) -0.027(4) 0.021(4) 0.000(3)
C26 0.117(5) 0.075(4) 0.095(4) -0.020(4) 0.030(4) -0.006(4)
C27 0.097(5) 0.046(4) 0.087(5) -0.006(4) 0.010(4) -0.019(3)
C28 0.119(7) 0.051(4) 0.121(7) -0.036(4) -0.023(6) 0.019(4)
Cd1 0.0356(3) 0.0329(3) 0.0336(3) -0.0111(2) -0.0123(2) 0.0032(2)
Cl1 0.0363(6) 0.0349(6) 0.0361(6) -0.0119(5) -0.0111(5) 0.0029(5)
Cl2 0.0473(7) 0.0325(7) 0.0476(7) -0.0118(5) -0.0174(6) 0.0086(5)
Cl3 0.0475(7) 0.0479(8) 0.0341(7) -0.0119(6) -0.0109(6) -0.0017(5)
Cl4 0.0552(8) 0.0414(7) 0.0449(7) -0.0151(6) -0.0123(6) 0.0069(6)
Cl5 0.0612(9) 0.0426(8) 0.0430(7) -0.0103(6) -0.0136(6) -0.0006(6)

loop_
_atom_type_symbol
_atom_type_description
_atom_type_scat_dispersion_real
_atom_type_scat_dispersion_imag
_atom_type_scat_source
C C 0.0033 0.0016 'International Tables Vol C Tables 4.2.6.8 and 6.1.1.4'
H H 0.0000 0.0000 'International Tables Vol C Tables 4.2.6.8 and 6.1.1.4'
Cd Cd -0.8075 1.2024 'International Tables Vol C Tables 4.2.6.8 and 6.1.1.4'
Cl Cl 0.1484 0.1585 'International Tables Vol C Tables 4.2.6.8 and 6.1.1.4'
N N 0.0061 0.0033 'International Tables Vol C Tables 4.2.6.8 and 6.1.1.4'

loop_
_geom_angle_atom_site_label_1
_geom_angle_atom_site_label_2
_geom_angle_atom_site_label_3
_geom_angle_site_symmetry_1
_geom_angle_site_symmetry_3
_geom_angle
C1 N1 H1A . . 109.5
C1 N1 H1B . . 109.5
H1A N1 H1B . . 109.5
C1 N1 H1C . . 109.5
H1A N1 H1C . . 109.5
H1B N1 H1C . . 109.5
C4 C1 C2 . . 121.4(5)
C4 C1 N1 . . 118.5(5)
C2 C1 N1 . . 120.1(5)
C1 C2 C3 . . 121.0(5)
C1 C2 H2 . . 119.5
C3 C2 H2 . . 119.5
C2 C3 C6 . . 117.1(6)
C2 C3 C7 . . 120.4(6)
C6 C3 C7 . . 122.5(6)
C1 C4 C5 . . 118.8(6)
C1 C4 H4 . . 120.6
C5 C4 H4 . . 120.6
C4 C5 C6 . . 119.7(6)
C4 C5 H5 . . 120.2
C6 C5 H5 . . 120.2
C5 C6 C3 . . 122.0(6)
C5 C6 H6 . . 119.0
C3 C6 H6 . . 119.0
C3 C7 H7A . . 109.5
C3 C7 H7B . . 109.5
H7A C7 H7B . . 109.5
C3 C7 H7C . . 109.5
H7A C7 H7C . . 109.5
H7B C7 H7C . . 109.5
C10 C8 H8A . . 109.5
C10 C8 H8B . . 109.5
H8A C8 H8B . . 109.5
C10 C8 H8C . . 109.5
H8A C8 H8C . . 109.5
H8B C8 H8C . . 109.5
C9 N2 H2A . . 109.5
C9 N2 H2B . . 109.5
H2A N2 H2B . . 109.5
C9 N2 H2C . . 109.5
H2A N2 H2C . . 109.5
H2B N2 H2C . . 109.5
C11 C9 C12 . . 122.6(5)
C11 C9 N2 . . 119.2(4)
C12 C9 N2 . . 118.2(5)
C13 C10 C11 . . 118.0(5)
C13 C10 C8 . . 121.5(5)
C11 C10 C8 . . 120.5(5)
C9 C11 C10 . . 120.1(5)
C9 C11 H11 . . 119.9
C10 C11 H11 . . 119.9
C9 C12 C14 . . 117.6(5)
C9 C12 H12 . . 121.2
C14 C12 H12 . . 121.2
C10 C13 C14 . . 121.3(5)
C10 C13 H13 . . 119.3
C14 C13 H13 . . 119.3
C13 C14 C12 . . 120.3(6)
C13 C14 H14 . . 119.8
C12 C14 H14 . . 119.8
C19 C16 H16A . . 109.5
C19 C16 H16B . . 109.5
H16A C16 H16B . . 109.5
C19 C16 H16C . . 109.5
H16A C16 H16C . . 109.5
H16B C16 H16C . . 109.5
C18 C15 C17 . . 122.0(5)
C18 C15 N3 . . 119.5(5)
C17 C15 N3 . . 118.5(5)
C15 N3 H3A . . 109.5
C15 N3 H3B . . 109.5
H3A N3 H3B . . 109.5
C15 N3 H3C . . 109.5
H3A N3 H3C . . 109.5
H3B N3 H3C . . 109.5
C15 C17 C20 . . 118.4(6)
C15 C17 H17 . . 120.8
C20 C17 H17 . . 120.8
C15 C18 C19 . . 120.6(6)
C15 C18 H18 . . 119.7
C19 C18 H18 . . 119.7
C18 C19 C21 . . 117.7(6)
C18 C19 C16 . . 121.0(6)
C21 C19 C16 . . 121.3(6)
C17 C20 C21 . . 119.7(6)
C17 C20 H20 . . 120.1
C21 C20 H20 . . 120.1
C19 C21 C20 . . 121.6(6)
C19 C21 H21 . . 119.2
C20 C21 H21 . . 119.2
C22 N4 H4A . . 109.5
C22 N4 H4B . . 109.5
H4A N4 H4B . . 109.5
C22 N4 H4C . . 109.5
H4A N4 H4C . . 109.5
H4B N4 H4C . . 109.5
C25 C22 C23 . . 121.5(5)
C25 C22 N4 . . 119.1(5)
C23 C22 N4 . . 119.4(5)
C22 C23 C24 . . 120.0(5)
C22 C23 H23 . . 120.0
C24 C23 H23 . . 120.0
C27 C24 C23 . . 118.8(5)
C27 C24 C28 . . 119.7(6)
C23 C24 C28 . . 121.5(6)
C22 C25 C26 . . 118.6(6)
C22 C25 H25 . . 120.7
C26 C25 H25 . . 120.7
C25 C26 C27 . . 120.3(7)
C25 C26 H26 . . 119.8
C27 C26 H26 . . 119.8
C24 C27 C26 . . 120.8(6)
C24 C27 H27 . . 119.6
C26 C27 H27 . . 119.6
C24 C28 H28A . . 109.5
C24 C28 H28B . . 109.5
H28A C28 H28B . . 109.5
C24 C28 H28C . . 109.5
H28A C28 H28C . . 109.5
H28B C28 H28C . . 109.5
Cl1 Cd1 Cl1 2_655 . 180.0
Cl1 Cd1 Cl2 2_655 . 91.13(5)
Cl1 Cd1 Cl2 . . 88.87(5)
Cl1 Cd1 Cl2 2_655 2_655 88.87(5)
Cl1 Cd1 Cl2 . 2_655 91.13(5)
Cl2 Cd1 Cl2 . 2_655 180.0
Cl1 Cd1 Cl3 2_655 . 89.47(5)
Cl1 Cd1 Cl3 . . 90.53(5)
Cl2 Cd1 Cl3 . . 89.47(5)
Cl2 Cd1 Cl3 2_655 . 90.53(5)
Cl1 Cd1 Cl3 2_655 2_655 90.53(5)
Cl1 Cd1 Cl3 . 2_655 89.47(5)
Cl2 Cd1 Cl3 . 2_655 90.53(5)
Cl2 Cd1 Cl3 2_655 2_655 89.47(5)
Cl3 Cd1 Cl3 . 2_655 180.0

loop_
_geom_bond_atom_site_label_1
_geom_bond_atom_site_label_2
_geom_bond_site_symmetry_2
_geom_bond_distance
_geom_bond_publ_flag
N1 C1 . 1.478(6) ?
N1 H1A . 0.8900 ?
N1 H1B . 0.8900 ?
N1 H1C . 0.8900 ?
C1 C4 . 1.367(8) ?
C1 C2 . 1.371(7) ?
C2 C3 . 1.377(7) ?
C2 H2 . 0.9300 ?
C3 C6 . 1.387(9) ?
C3 C7 . 1.512(9) ?
C4 C5 . 1.375(8) ?
C4 H4 . 0.9300 ?
C5 C6 . 1.377(9) ?
C5 H5 . 0.9300 ?
C6 H6 . 0.9300 ?
C7 H7A . 0.9600 ?
C7 H7B . 0.9600 ?
C7 H7C . 0.9600 ?
C8 C10 . 1.509(8) ?
C8 H8A . 0.9600 ?
C8 H8B . 0.9600 ?
C8 H8C . 0.9600 ?
N2 C9 . 1.478(6) ?
N2 H2A . 0.8900 ?
N2 H2B . 0.8900 ?
N2 H2C . 0.8900 ?
C9 C11 . 1.351(7) ?
C9 C12 . 1.366(7) ?
C10 C13 . 1.368(8) ?
C10 C11 . 1.393(7) ?
C11 H11 . 0.9300 ?
C12 C14 . 1.385(8) ?
C12 H12 . 0.9300 ?
C13 C14 . 1.376(9) ?
C13 H13 . 0.9300 ?
C14 H14 . 0.9300 ?
C16 C19 . 1.496(9) ?
C16 H16A . 0.9600 ?
C16 H16B . 0.9600 ?
C16 H16C . 0.9600 ?
C15 C18 . 1.362(7) ?
C15 C17 . 1.372(8) ?
C15 N3 . 1.464(6) ?
N3 H3A . 0.8900 ?
N3 H3B . 0.8900 ?
N3 H3C . 0.8900 ?
C17 C20 . 1.380(9) ?
C17 H17 . 0.9300 ?
C18 C19 . 1.383(7) ?
C18 H18 . 0.9300 ?
C19 C21 . 1.384(9) ?
C20 C21 . 1.385(10) ?
C20 H20 . 0.9300 ?
C21 H21 . 0.9300 ?
N4 C22 . 1.465(7) ?
N4 H4A . 0.8900 ?
N4 H4B . 0.8900 ?
N4 H4C . 0.8900 ?
C22 C25 . 1.365(8) ?
C22 C23 . 1.366(7) ?
C23 C24 . 1.386(8) ?
C23 H23 . 0.9300 ?
C24 C27 . 1.359(9) ?
C24 C28 . 1.510(8) ?
C25 C26 . 1.369(10) ?
C25 H25 . 0.9300 ?
C26 C27 . 1.383(10) ?
C26 H26 . 0.9300 ?
C27 H27 . 0.9300 ?
C28 H28A . 0.9600 ?
C28 H28B . 0.9600 ?
C28 H28C . 0.9600 ?
Cd1 Cl1 2_655 2.5425(12) ?
Cd1 Cl1 . 2.5425(12) y
Cd1 Cl2 . 2.6743(13) y
Cd1 Cl2 2_655 2.6743(13) ?
Cd1 Cl3 . 2.6760(15) y
Cd1 Cl3 2_655 2.6760(15) ?

loop_
_geom_hbond_atom_site_label_D
_geom_hbond_atom_site_label_H
_geom_hbond_atom_site_label_A
_geom_hbond_site_symmetry_A
_geom_hbond_distance_DH
_geom_hbond_distance_HA
_geom_hbond_distance_DA
_geom_hbond_angle_DHA
N1 H1A Cl5 2_666 0.89 2.38 3.264(5) 176
N1 H1B Cl4 2_756 0.89 2.47 3.309(5) 157
N1 H1C Cl2 1_556 0.89 2.54 3.329(5) 148
N1 H1C Cl3 2_656 0.89 2.88 3.427(5) 121
N2 H2A Cl4 1_565 0.89 2.38 3.265(5) 176
N2 H2B Cl3 1_565 0.89 2.51 3.300(5) 149
N2 H2B Cl2 2_665 0.89 2.93 3.495(5) 123
N2 H2C Cl5 1_655 0.89 2.33 3.186(5) 162
N3 H3A Cl4 . 0.89 2.37 3.254(5) 172
N3 H3B Cl3 1_655 0.89 2.61 3.344(5) 140
N3 H3B Cl2 1_655 0.89 2.75 3.367(5) 127
N3 H3C Cl5 2_665 0.89 2.44 3.289(5) 159
N4 H4A Cl4 . 0.89 2.40 3.270(5) 167
N4 H4B Cl5 2_665 0.89 2.38 3.267(5) 177
N4 H4C Cl2 . 0.89 2.55 3.305(5) 143
N4 H4C Cl3 . 0.89 2.91 3.526(5) 128

loop_
_geom_torsion_atom_site_label_1
_geom_torsion_atom_site_label_2
_geom_torsion_atom_site_label_3
_geom_torsion_atom_site_label_4
_geom_torsion
C4 C1 C2 C3 0.0(8)
N1 C1 C2 C3 177.8(5)
C1 C2 C3 C6 0.0(8)
C1 C2 C3 C7 -177.9(6)
C2 C1 C4 C5 -1.1(9)
N1 C1 C4 C5 -178.8(5)
C1 C4 C5 C6 2.1(9)
C4 C5 C6 C3 -2.1(10)
C2 C3 C6 C5 1.1(9)
C7 C3 C6 C5 178.9(6)
C12 C9 C11 C10 -0.6(8)
N2 C9 C11 C10 178.3(5)
C13 C10 C11 C9 0.2(8)
C8 C10 C11 C9 -179.4(5)
C11 C9 C12 C14 0.8(8)
N2 C9 C12 C14 -178.2(5)
C11 C10 C13 C14 0.0(9)
C8 C10 C13 C14 179.7(6)
C10 C13 C14 C12 0.2(10)
C9 C12 C14 C13 -0.6(9)
C18 C15 C17 C20 0.2(10)
N3 C15 C17 C20 178.3(6)
C17 C15 C18 C19 0.0(9)
N3 C15 C18 C19 -178.1(5)
C15 C18 C19 C21 -0.5(9)
C15 C18 C19 C16 178.6(6)
C15 C17 C20 C21 0.0(11)
C18 C19 C21 C20 0.7(10)
C16 C19 C21 C20 -178.3(7)
C17 C20 C21 C19 -0.5(12)
C25 C22 C23 C24 -0.3(9)
N4 C22 C23 C24 178.0(5)
C22 C23 C24 C27 1.2(9)
C22 C23 C24 C28 -178.8(6)
C23 C22 C25 C26 -0.2(12)
N4 C22 C25 C26 -178.5(7)
C22 C25 C26 C27 -0.3(14)
C23 C24 C27 C26 -1.7(12)
C28 C24 C27 C26 178.4(8)
C25 C26 C27 C24 1.2(15)
